data_7017850
loop_
_publ_author_name
'Bashforth, Rachel'
'Boyall, Alice J.'
'Coffer, Philippa K.'
'Dillon, Keith B.'
'Goeta, Andr\'es E'
'Howard, Judith A. K.'
'Kenwright, Alan M.'
'Probert, Michael R.'
'Shepherd, Helena J.'
'Thompson, Amber L.'

_publ_section_title
;
 The relative stabilities of cyclic dicationic derivatives of diphosphanes
 with three (3P) or four (4P) linked phosphorus atoms.
;
_journal_issue 4
_journal_name_full 'Dalton transactions (Cambridge, England : 2003)'
_journal_page_first 1165
_journal_page_last 1172
_journal_paper_doi 10.1039/c1dt11549a
_journal_volume 41
_journal_year 2012
_chemical_formula_moiety '1(C29 H55 P3), 2(Al2 Cl5 O)'
_chemical_formula_sum 'C29 H55 Al4 Cl10 O2 P3'
_chemical_formula_weight 991.06
_chemical_name_systematic
;
?
;
_space_group_crystal_system triclinic
_space_group_IT_number 2
_space_group_name_Hall '-P 1'
_space_group_name_H-M_alt 'P -1'
_symmetry_space_group_name_Hall '-P 1'
_symmetry_space_group_name_H-M 'P -1'
_atom_sites_solution_hydrogens geom
_atom_sites_solution_primary direct
_atom_sites_solution_secondary difmap
_audit_creation_date 2011-07-07
_audit_creation_method
;
Olex2 1.1-beta
(compiled 2011.02.15 svn.r1672, GUI svn.r3494)
;
_cell_angle_alpha 91.914(2)
_cell_angle_beta 94.314(2)
_cell_angle_gamma 111.132(2)
_cell_formula_units_Z 2
_cell_length_a 10.6187(5)
_cell_length_b 10.6364(5)
_cell_length_c 21.8815(11)
_cell_measurement_reflns_used 21164
_cell_measurement_temperature 120.0
_cell_measurement_theta_max 25.03
_cell_measurement_theta_min 0.94
_cell_volume 2293.80(19)
_computing_molecular_graphics
;
O. V. Dolomanov, L. J. Bourhis, R. J. Gildea, J. A. K. Howard and H. Puschmann,
OLEX2: a complete structure solution, refinement and analysis program.
J. Appl. Cryst. (2009). 42, 339-341.
;
_computing_publication_material
;
O. V. Dolomanov, L. J. Bourhis, R. J. Gildea, J. A. K. Howard and H. Puschmann,
OLEX2: a complete structure solution, refinement and analysis program.
J. Appl. Cryst. (2009). 42, 339-341.
;
_computing_structure_refinement 'SHELXL-97 (Sheldrick, 1997)'
_computing_structure_solution 'SHELXS-97 (Sheldrick, 1990)'
_diffrn_ambient_temperature 120.0
_diffrn_measured_fraction_theta_full 0.999
_diffrn_measured_fraction_theta_max 0.999
_diffrn_measurement_device 'three-circle diffractometer'
_diffrn_measurement_device_type 'Bruker SMART CCD area detector diffractometer'
_diffrn_measurement_method '\w scans'
_diffrn_radiation_monochromator graphite
_diffrn_radiation_type MoK\a
_diffrn_radiation_wavelength 0.71073
_diffrn_reflns_av_R_equivalents 0.0778
_diffrn_reflns_av_unetI/netI 0.0894
_diffrn_reflns_limit_h_max 12
_diffrn_reflns_limit_h_min -12
_diffrn_reflns_limit_k_max 12
_diffrn_reflns_limit_k_min -12
_diffrn_reflns_limit_l_max 26
_diffrn_reflns_limit_l_min -26
_diffrn_reflns_number 21164
_diffrn_reflns_theta_full 25.00
_diffrn_reflns_theta_max 25.03
_diffrn_reflns_theta_min 0.94
_diffrn_source 'fine-focus sealed tube'
_exptl_absorpt_coefficient_mu 0.816
_exptl_absorpt_correction_T_max 1
_exptl_absorpt_correction_T_min 0.842
_exptl_absorpt_correction_type numerical
_exptl_crystal_colour colourless
_exptl_crystal_density_diffrn 1.435
_exptl_crystal_density_method 'not measured'
_exptl_crystal_description block
_exptl_crystal_F_000 1024
_exptl_crystal_size_max 0.14
_exptl_crystal_size_mid 0.12
_exptl_crystal_size_min 0.06
_refine_diff_density_max 0.763
_refine_diff_density_min -0.775
_refine_diff_density_rms 0.077
_refine_ls_extinction_method none
_refine_ls_goodness_of_fit_ref 0.944
_refine_ls_hydrogen_treatment riding
_refine_ls_matrix_type full
_refine_ls_number_parameters 790
_refine_ls_number_reflns 8111
_refine_ls_number_restraints 1531
_refine_ls_restrained_S_all 0.881
_refine_ls_R_factor_all 0.0810
_refine_ls_R_factor_gt 0.0463
_refine_ls_shift/su_max 0.001
_refine_ls_shift/su_mean 0.000
_refine_ls_structure_factor_coef Fsqd
_refine_ls_weighting_details 'calc w=1/[\s^2^(Fo^2^)+(0.0501P)^2^+0.0000P] where P=(Fo^2^+2Fc^2^)/3'
_refine_ls_weighting_scheme calc
_refine_ls_wR_factor_gt 0.1031
_refine_ls_wR_factor_ref 0.1143
_reflns_number_gt 5365
_reflns_number_total 8111
_reflns_threshold_expression >2sigma(I)
_cod_data_source_file c1dt11549a.txt
_cod_data_source_block 3
_cod_depositor_comments
;
The following automatic conversions were performed:

'_space_group_crystal_system' value 'Triclinic' changed to
'triclinic' according to
/home/saulius/struct/CIF-dictionaries/cif_core.dic dictionary named
'cif_core.dic' version 2.4.1 from 2010-06-29.

Automatic conversion script
Id: cif_fix_values 1715 2011-07-08 13:25:40Z adriana 
;
_cod_database_code 7017850

loop_
_space_group_symop_id
_space_group_symop_operation_xyz
1 'x, y, z'
2 '-x, -y, -z'

loop_
_atom_site_label
_atom_site_type_symbol
_atom_site_fract_x
_atom_site_fract_y
_atom_site_fract_z
_atom_site_U_iso_or_equiv
_atom_site_adp_type
_atom_site_occupancy
_atom_site_symmetry_multiplicity
_atom_site_calc_flag
_atom_site_refinement_flags
_atom_site_disorder_assembly
_atom_site_disorder_group
P1A P 0.4939(8) 0.1613(7) 0.1827(3) 0.0166(2) Uani 0.1127(8) 1 d PDU A 1
P2A P 0.5353(7) 0.1715(6) 0.2839(3) 0.0185(2) Uani 0.1127(8) 1 d PDU A 1
P3A P 0.5960(8) 0.3868(6) 0.3099(3) 0.0171(2) Uani 0.1127(8) 1 d PDU A 1
C5A C 0.672(2) 0.4852(15) 0.2488(6) 0.024(3) Uani 0.1127(8) 1 d PDU A 1
H5AA H 0.6796 0.5792 0.2590 0.028 Uiso 0.1127(8) 1 calc PR A 1
H5AB H 0.7655 0.4860 0.2491 0.028 Uiso 0.1127(8) 1 calc PR A 1
C6A C 0.7248(14) 0.4070(18) 0.3746(6) 0.023(2) Uani 0.1127(8) 1 d PDU A 1
H6A H 0.7552 0.5018 0.3928 0.028 Uiso 0.1127(8) 1 calc PR A 1
C7A C 0.8500(18) 0.382(3) 0.3546(8) 0.028(2) Uani 0.1127(8) 1 d PDU A 1
H7AA H 0.8214 0.2905 0.3341 0.033 Uiso 0.1127(8) 1 calc PR A 1
H7AB H 0.8935 0.4483 0.3247 0.033 Uiso 0.1127(8) 1 calc PR A 1
C8A C 0.9521(18) 0.395(3) 0.4095(11) 0.029(3) Uani 0.1127(8) 1 d PDU A 1
H8AA H 0.9893 0.4895 0.4268 0.034 Uiso 0.1127(8) 1 calc PR A 1
H8AB H 1.0282 0.3718 0.3956 0.034 Uiso 0.1127(8) 1 calc PR A 1
C9A C 0.887(2) 0.301(3) 0.4603(11) 0.029(3) Uani 0.1127(8) 1 d PDU A 1
H9AA H 0.8608 0.2054 0.4449 0.035 Uiso 0.1127(8) 1 calc PR A 1
H9AB H 0.9547 0.3174 0.4964 0.035 Uiso 0.1127(8) 1 calc PR A 1
C11A C 0.6622(19) 0.312(4) 0.4240(10) 0.024(3) Uani 0.1127(8) 1 d PDU A 1
H11C H 0.6270 0.2175 0.4062 0.028 Uiso 0.1127(8) 1 calc PR A 1
H11D H 0.5847 0.3321 0.4381 0.028 Uiso 0.1127(8) 1 calc PR A 1
C10A C 0.765(2) 0.325(3) 0.4794(8) 0.030(3) Uani 0.1127(8) 1 d PDU A 1
H10C H 0.7935 0.4167 0.4998 0.036 Uiso 0.1127(8) 1 calc PR A 1
H10D H 0.7215 0.2590 0.5094 0.036 Uiso 0.1127(8) 1 calc PR A 1
C12A C 0.4648(15) 0.4427(18) 0.3373(8) 0.023(3) Uani 0.1127(8) 1 d PDU A 1
H12A H 0.4126 0.3728 0.3646 0.027 Uiso 0.1127(8) 1 calc PR A 1
C17A C 0.362(2) 0.453(3) 0.2865(9) 0.030(3) Uani 0.1127(8) 1 d PDU A 1
H17C H 0.4084 0.5213 0.2580 0.035 Uiso 0.1127(8) 1 calc PR A 1
H17D H 0.3185 0.3647 0.2627 0.035 Uiso 0.1127(8) 1 calc PR A 1
C16A C 0.2550(19) 0.492(3) 0.3156(13) 0.036(3) Uani 0.1127(8) 1 d PDU A 1
H16C H 0.1881 0.4981 0.2829 0.043 Uiso 0.1127(8) 1 calc PR A 1
H16D H 0.2064 0.4208 0.3424 0.043 Uiso 0.1127(8) 1 calc PR A 1
C15A C 0.314(3) 0.624(3) 0.3526(14) 0.033(3) Uani 0.1127(8) 1 d PDU A 1
H15C H 0.2408 0.6440 0.3715 0.039 Uiso 0.1127(8) 1 calc PR A 1
H15D H 0.3560 0.6972 0.3253 0.039 Uiso 0.1127(8) 1 calc PR A 1
C13A C 0.5280(19) 0.576(2) 0.3774(11) 0.023(3) Uani 0.1127(8) 1 d PDU A 1
H13C H 0.5874 0.5644 0.4120 0.028 Uiso 0.1127(8) 1 calc PR A 1
H13D H 0.5849 0.6475 0.3526 0.028 Uiso 0.1127(8) 1 calc PR A 1
C14A C 0.420(2) 0.622(3) 0.4029(11) 0.029(3) Uani 0.1127(8) 1 d PDU A 1
H14C H 0.3756 0.5605 0.4341 0.035 Uiso 0.1127(8) 1 calc PR A 1
H14D H 0.4649 0.7140 0.4233 0.035 Uiso 0.1127(8) 1 calc PR A 1
C1A C 0.3657(17) 0.0902(18) 0.3109(11) 0.020(3) Uani 0.1127(8) 1 d PDU A 1
H1AA H 0.3616 0.1337 0.3511 0.023 Uiso 0.1127(8) 1 calc PR A 1
H1AB H 0.2958 0.1008 0.2812 0.023 Uiso 0.1127(8) 1 calc PR A 1
C2A C 0.338(2) -0.0606(18) 0.3175(13) 0.020(5) Uani 0.1127(8) 1 d PDU A 1
H2AA H 0.3551 -0.1003 0.2793 0.030 Uiso 0.1127(8) 1 calc PR A 1
H2AB H 0.2436 -0.1068 0.3256 0.030 Uiso 0.1127(8) 1 calc PR A 1
H2AC H 0.3983 -0.0708 0.3516 0.030 Uiso 0.1127(8) 1 calc PR A 1
C3A C 0.6147(18) 0.3162(13) 0.1551(7) 0.021(4) Uani 0.1127(8) 1 d PDU A 1
H3AA H 0.7078 0.3175 0.1646 0.026 Uiso 0.1127(8) 1 calc PR A 1
H3AB H 0.5977 0.3138 0.1099 0.026 Uiso 0.1127(8) 1 calc PR A 1
C4A C 0.606(3) 0.4471(17) 0.1832(7) 0.021(3) Uani 0.1127(8) 1 d PDU A 1
H4AA H 0.6511 0.5220 0.1572 0.026 Uiso 0.1127(8) 1 calc PR A 1
H4AB H 0.5098 0.4368 0.1825 0.026 Uiso 0.1127(8) 1 calc PR A 1
C24A C 0.5353(19) 0.0173(16) 0.1589(7) 0.023(2) Uani 0.1127(8) 1 d PDU A 1
H24A H 0.4750 -0.0626 0.1790 0.027 Uiso 0.1127(8) 1 calc PR A 1
C29A C 0.507(2) -0.016(2) 0.0886(8) 0.026(3) Uani 0.1127(8) 1 d PDU A 1
H29C H 0.4107 -0.0308 0.0757 0.031 Uiso 0.1127(8) 1 calc PR A 1
H29D H 0.5646 0.0615 0.0670 0.031 Uiso 0.1127(8) 1 calc PR A 1
C28A C 0.536(2) -0.142(2) 0.0711(11) 0.025(3) Uani 0.1127(8) 1 d PDU A 1
H28C H 0.4726 -0.2209 0.0898 0.030 Uiso 0.1127(8) 1 calc PR A 1
H28D H 0.5222 -0.1600 0.0260 0.030 Uiso 0.1127(8) 1 calc PR A 1
C27A C 0.681(2) -0.123(3) 0.0935(11) 0.031(3) Uani 0.1127(8) 1 d PDU A 1
H27C H 0.7440 -0.0493 0.0720 0.037 Uiso 0.1127(8) 1 calc PR A 1
H27D H 0.6973 -0.2070 0.0831 0.037 Uiso 0.1127(8) 1 calc PR A 1
C25A C 0.683(2) 0.036(3) 0.1808(11) 0.028(3) Uani 0.1127(8) 1 d PDU A 1
H25C H 0.7464 0.1153 0.1620 0.034 Uiso 0.1127(8) 1 calc PR A 1
H25D H 0.6985 0.0539 0.2260 0.034 Uiso 0.1127(8) 1 calc PR A 1
C26A C 0.710(4) -0.090(4) 0.1625(13) 0.030(3) Uani 0.1127(8) 1 d PDU A 1
H26C H 0.6524 -0.1667 0.1843 0.036 Uiso 0.1127(8) 1 calc PR A 1
H26D H 0.8062 -0.0759 0.1750 0.036 Uiso 0.1127(8) 1 calc PR A 1
C18A C 0.3238(11) 0.1446(18) 0.1553(8) 0.022(3) Uani 0.1127(8) 1 d PDU A 1
H18A H 0.3032 0.2111 0.1823 0.026 Uiso 0.1127(8) 1 calc PR A 1
C19A C 0.2127(15) 0.010(2) 0.1636(11) 0.023(3) Uani 0.1127(8) 1 d PDU A 1
H19C H 0.2189 -0.0128 0.2070 0.028 Uiso 0.1127(8) 1 calc PR A 1
H19D H 0.2249 -0.0618 0.1376 0.028 Uiso 0.1127(8) 1 calc PR A 1
C20A C 0.0732(15) 0.016(3) 0.1462(11) 0.024(3) Uani 0.1127(8) 1 d PDU A 1
H20C H 0.0028 -0.0743 0.1486 0.029 Uiso 0.1127(8) 1 calc PR A 1
H20D H 0.0564 0.0793 0.1759 0.029 Uiso 0.1127(8) 1 calc PR A 1
C21A C 0.062(2) 0.063(3) 0.0821(11) 0.026(3) Uani 0.1127(8) 1 d PDU A 1
H21C H -0.0271 0.0728 0.0742 0.031 Uiso 0.1127(8) 1 calc PR A 1
H21D H 0.0646 -0.0076 0.0519 0.031 Uiso 0.1127(8) 1 calc PR A 1
C23A C 0.3148(18) 0.193(3) 0.0904(10) 0.025(3) Uani 0.1127(8) 1 d PDU A 1
H23C H 0.3840 0.2847 0.0887 0.030 Uiso 0.1127(8) 1 calc PR A 1
H23D H 0.3343 0.1318 0.0607 0.030 Uiso 0.1127(8) 1 calc PR A 1
C22A C 0.1745(19) 0.196(2) 0.0724(12) 0.028(2) Uani 0.1127(8) 1 d PDU A 1
H22C H 0.1679 0.2163 0.0287 0.034 Uiso 0.1127(8) 1 calc PR A 1
H22D H 0.1621 0.2697 0.0973 0.034 Uiso 0.1127(8) 1 calc PR A 1
P1 P 0.40664(10) 0.12108(10) 0.19252(4) 0.0171(2) Uani 0.8873(8) 1 d PDU A 2
P2 P 0.46834(10) 0.33892(10) 0.21700(4) 0.0185(2) Uani 0.8873(8) 1 d PDU A 2
P3 P 0.50960(10) 0.35178(10) 0.31768(4) 0.0166(2) Uani 0.8873(8) 1 d PDU A 2
C5 C 0.3846(4) 0.2020(4) 0.34314(17) 0.0197(8) Uani 0.8873(8) 1 d PDU A 2
H5A H 0.3924 0.2078 0.3886 0.024 Uiso 0.8873(8) 1 calc PR A 2
H5B H 0.2933 0.2000 0.3287 0.024 Uiso 0.8873(8) 1 calc PR A 2
C6 C 0.4755(4) 0.5008(4) 0.34258(18) 0.0210(8) Uani 0.8873(8) 1 d PDU A 2
H6 H 0.5479 0.5809 0.3281 0.025 Uiso 0.8873(8) 1 calc PR A 2
C7 C 0.3389(5) 0.5005(5) 0.3134(2) 0.0337(10) Uani 0.8873(8) 1 d PDU A 2
H7A H 0.3354 0.4893 0.2681 0.040 Uiso 0.8873(8) 1 calc PR A 2
H7B H 0.2639 0.4236 0.3273 0.040 Uiso 0.8873(8) 1 calc PR A 2
C8 C 0.3214(5) 0.6329(5) 0.3315(2) 0.0380(12) Uani 0.8873(8) 1 d PDU A 2
H8A H 0.2328 0.6313 0.3131 0.046 Uiso 0.8873(8) 1 calc PR A 2
H8B H 0.3937 0.7094 0.3157 0.046 Uiso 0.8873(8) 1 calc PR A 2
C9 C 0.3287(4) 0.6523(5) 0.4026(2) 0.0352(10) Uani 0.8873(8) 1 d PDU A 2
H9A H 0.3195 0.7392 0.4141 0.042 Uiso 0.8873(8) 1 calc PR A 2
H9B H 0.2530 0.5787 0.4181 0.042 Uiso 0.8873(8) 1 calc PR A 2
C11 C 0.4840(4) 0.5214(4) 0.41224(17) 0.0242(9) Uani 0.8873(8) 1 d PDU A 2
H11A H 0.5742 0.5267 0.4302 0.029 Uiso 0.8873(8) 1 calc PR A 2
H11B H 0.4146 0.4431 0.4285 0.029 Uiso 0.8873(8) 1 calc PR A 2
C10 C 0.4611(4) 0.6515(4) 0.43122(19) 0.0271(9) Uani 0.8873(8) 1 d PDU A 2
H10A H 0.4625 0.6599 0.4765 0.033 Uiso 0.8873(8) 1 calc PR A 2
H10B H 0.5360 0.7304 0.4186 0.033 Uiso 0.8873(8) 1 calc PR A 2
C12 C 0.6780(4) 0.3581(4) 0.34576(17) 0.0189(8) Uani 0.8873(8) 1 d PDU A 2
H12 H 0.6983 0.2914 0.3187 0.023 Uiso 0.8873(8) 1 calc PR A 2
C17 C 0.7911(4) 0.4956(4) 0.34022(19) 0.0240(9) Uani 0.8873(8) 1 d PDU A 2
H17A H 0.7857 0.5243 0.2978 0.029 Uiso 0.8873(8) 1 calc PR A 2
H17B H 0.7802 0.5646 0.3686 0.029 Uiso 0.8873(8) 1 calc PR A 2
C16 C 0.9279(4) 0.4831(4) 0.35604(19) 0.0275(9) Uani 0.8873(8) 1 d PDU A 2
H16A H 0.9399 0.4177 0.3260 0.033 Uiso 0.8873(8) 1 calc PR A 2
H16B H 1.0008 0.5717 0.3528 0.033 Uiso 0.8873(8) 1 calc PR A 2
C15 C 0.9406(4) 0.4376(4) 0.4194(2) 0.0314(11) Uani 0.8873(8) 1 d PDU A 2
H15A H 0.9392 0.5081 0.4498 0.038 Uiso 0.8873(8) 1 calc PR A 2
H15B H 1.0288 0.4260 0.4268 0.038 Uiso 0.8873(8) 1 calc PR A 2
C13 C 0.6873(4) 0.3137(5) 0.41209(19) 0.0263(10) Uani 0.8873(8) 1 d PDU A 2
H13A H 0.6731 0.3796 0.4412 0.032 Uiso 0.8873(8) 1 calc PR A 2
H13B H 0.6154 0.2245 0.4155 0.032 Uiso 0.8873(8) 1 calc PR A 2
C14 C 0.8265(4) 0.3050(4) 0.4287(2) 0.0287(9) Uani 0.8873(8) 1 d PDU A 2
H14A H 0.8335 0.2830 0.4722 0.034 Uiso 0.8873(8) 1 calc PR A 2
H14B H 0.8360 0.2314 0.4028 0.034 Uiso 0.8873(8) 1 calc PR A 2
C1 C 0.6351(4) 0.4151(4) 0.18665(19) 0.0225(10) Uani 0.8873(8) 1 d PDU A 2
H1A H 0.7046 0.3934 0.2122 0.027 Uiso 0.8873(8) 1 calc PR A 2
H1B H 0.6309 0.3780 0.1441 0.027 Uiso 0.8873(8) 1 calc PR A 2
C2 C 0.6736(4) 0.5692(4) 0.18743(19) 0.0279(10) Uani 0.8873(8) 1 d PDU A 2
H2A H 0.6094 0.5903 0.1589 0.042 Uiso 0.8873(8) 1 calc PR A 2
H2B H 0.7655 0.6110 0.1749 0.042 Uiso 0.8873(8) 1 calc PR A 2
H2C H 0.6703 0.6044 0.2290 0.042 Uiso 0.8873(8) 1 calc PR A 2
C3 C 0.3313(4) 0.0192(4) 0.25523(16) 0.0217(9) Uani 0.8873(8) 1 d PDU A 2
H3A H 0.2352 0.0108 0.2539 0.026 Uiso 0.8873(8) 1 calc PR A 2
H3B H 0.3320 -0.0727 0.2471 0.026 Uiso 0.8873(8) 1 calc PR A 2
C4 C 0.3972(4) 0.0692(4) 0.32069(17) 0.0184(9) Uani 0.8873(8) 1 d PDU A 2
H4A H 0.3544 -0.0011 0.3491 0.022 Uiso 0.8873(8) 1 calc PR A 2
H4B H 0.4944 0.0820 0.3222 0.022 Uiso 0.8873(8) 1 calc PR A 2
C24 C 0.2750(4) 0.0950(4) 0.12966(17) 0.0216(8) Uani 0.8873(8) 1 d PDU A 2
H24 H 0.2418 -0.0024 0.1149 0.026 Uiso 0.8873(8) 1 calc PR A 2
C29 C 0.3371(4) 0.1793(4) 0.07557(17) 0.0219(10) Uani 0.8873(8) 1 d PDU A 2
H29A H 0.3739 0.2765 0.0891 0.026 Uiso 0.8873(8) 1 calc PR A 2
H29B H 0.4126 0.1542 0.0625 0.026 Uiso 0.8873(8) 1 calc PR A 2
C28 C 0.2295(4) 0.1539(4) 0.02176(18) 0.0278(9) Uani 0.8873(8) 1 d PDU A 2
H28A H 0.2689 0.2124 -0.0115 0.033 Uiso 0.8873(8) 1 calc PR A 2
H28B H 0.2000 0.0587 0.0055 0.033 Uiso 0.8873(8) 1 calc PR A 2
C27 C 0.1076(4) 0.1828(4) 0.04113(19) 0.0289(10) Uani 0.8873(8) 1 d PDU A 2
H27A H 0.0378 0.1615 0.0058 0.035 Uiso 0.8873(8) 1 calc PR A 2
H27B H 0.1355 0.2800 0.0536 0.035 Uiso 0.8873(8) 1 calc PR A 2
C25 C 0.1521(4) 0.1253(4) 0.14918(18) 0.0254(9) Uani 0.8873(8) 1 d PDU A 2
H25A H 0.1114 0.0668 0.1822 0.030 Uiso 0.8873(8) 1 calc PR A 2
H25B H 0.1815 0.2206 0.1652 0.030 Uiso 0.8873(8) 1 calc PR A 2
C26 C 0.0474(4) 0.0996(5) 0.09428(19) 0.0284(11) Uani 0.8873(8) 1 d PDU A 2
H26A H -0.0298 0.1228 0.1066 0.034 Uiso 0.8873(8) 1 calc PR A 2
H26B H 0.0125 0.0025 0.0807 0.034 Uiso 0.8873(8) 1 calc PR A 2
C18 C 0.5392(4) 0.0708(4) 0.16420(17) 0.0195(8) Uani 0.8873(8) 1 d PDU A 2
H18 H 0.5841 0.1365 0.1337 0.023 Uiso 0.8873(8) 1 calc PR A 2
C19 C 0.6488(4) 0.0756(4) 0.21491(18) 0.0258(9) Uani 0.8873(8) 1 d PDU A 2
H19A H 0.6902 0.1680 0.2348 0.031 Uiso 0.8873(8) 1 calc PR A 2
H19B H 0.6077 0.0130 0.2466 0.031 Uiso 0.8873(8) 1 calc PR A 2
C20 C 0.7578(4) 0.0351(4) 0.1871(2) 0.0304(10) Uani 0.8873(8) 1 d PDU A 2
H20A H 0.8026 0.1013 0.1574 0.036 Uiso 0.8873(8) 1 calc PR A 2
H20B H 0.8276 0.0363 0.2200 0.036 Uiso 0.8873(8) 1 calc PR A 2
C21 C 0.6965(6) -0.1050(6) 0.1547(2) 0.0338(11) Uani 0.8873(8) 1 d PDU A 2
H21A H 0.6569 -0.1720 0.1849 0.041 Uiso 0.8873(8) 1 calc PR A 2
H21B H 0.7685 -0.1282 0.1365 0.041 Uiso 0.8873(8) 1 calc PR A 2
C23 C 0.4766(4) -0.0700(4) 0.1300(2) 0.0287(9) Uani 0.8873(8) 1 d PDU A 2
H23A H 0.4280 -0.1371 0.1586 0.034 Uiso 0.8873(8) 1 calc PR A 2
H23B H 0.4101 -0.0685 0.0960 0.034 Uiso 0.8873(8) 1 calc PR A 2
C22 C 0.5862(4) -0.1117(4) 0.10406(19) 0.0283(9) Uani 0.8873(8) 1 d PDU A 2
H22A H 0.6273 -0.0509 0.0718 0.034 Uiso 0.8873(8) 1 calc PR A 2
H22B H 0.5448 -0.2049 0.0850 0.034 Uiso 0.8873(8) 1 calc PR A 2
Al2 Al 1.09733(16) 0.55344(17) 0.13319(9) 0.0212(4) Uani 0.8873(8) 1 d PDU A 2
Cl3 Cl 1.08063(11) 0.74017(11) 0.16147(5) 0.0354(3) Uani 0.8873(8) 1 d PDU A 2
Cl4 Cl 1.30354(11) 0.56808(12) 0.14164(5) 0.0306(3) Uani 0.8873(8) 1 d PDU A 2
Cl5 Cl 0.97562(17) 0.39527(11) 0.18389(7) 0.0332(3) Uani 0.8873(8) 1 d PDU A 2
O1 O 1.0393(3) 0.5132(4) 0.05446(15) 0.0198(7) Uani 0.8873(8) 1 d PDU . 2
Al1 Al 0.8739(2) 0.4343(2) 0.01328(15) 0.0198(5) Uani 0.8873(8) 1 d PDU . 2
Cl1 Cl 0.78361(14) 0.22222(15) 0.01483(8) 0.0300(3) Uani 0.8873(8) 1 d PDU A 2
Cl2 Cl 0.73492(13) 0.52236(13) 0.03657(6) 0.0332(3) Uani 0.8873(8) 1 d PDU A 2
Al4 Al -0.05550(16) -0.02840(18) 0.36281(10) 0.0224(4) Uani 0.8873(8) 1 d PDU A 2
Cl8 Cl 0.02749(12) 0.16384(11) 0.32516(6) 0.0292(3) Uani 0.8873(8) 1 d PDU A 2
Cl9 Cl 0.03982(13) -0.15679(11) 0.32817(6) 0.0439(3) Uani 0.8873(8) 1 d PDU A 2
Cl10 Cl -0.27010(13) -0.11438(14) 0.34317(6) 0.0448(4) Uani 0.8873(8) 1 d PDU A 2
O2 O -0.0234(3) -0.0058(4) 0.44361(15) 0.0193(7) Uani 0.8873(8) 1 d PDU . 2
Al3 Al 0.1256(3) 0.0799(3) 0.49545(16) 0.0190(5) Uani 0.8873(8) 1 d PDU . 2
Cl6 Cl 0.18677(16) 0.29174(16) 0.49847(7) 0.0283(3) Uani 0.8873(8) 1 d PDU A 2
Cl7 Cl 0.28717(14) 0.01422(13) 0.48114(6) 0.0279(3) Uani 0.8873(8) 1 d PDU A 2
Al2A Al 1.0599(13) 0.5391(15) 0.1395(8) 0.033(3) Uani 0.1127(8) 1 d PDU A 1
Cl3A Cl 0.9585(9) 0.6684(8) 0.1683(4) 0.0354(3) Uani 0.1127(8) 1 d PDU A 1
Cl4A Cl 1.2763(9) 0.6189(10) 0.1550(4) 0.0306(3) Uani 0.1127(8) 1 d PDU A 1
Cl5A Cl 0.9765(16) 0.3501(12) 0.1796(7) 0.0332(3) Uani 0.1127(8) 1 d PDU A 1
O1A O 1.029(2) 0.510(3) 0.0585(9) 0.024(3) Uani 0.1127(8) 1 d PDU . 1
Al1A Al 0.881(2) 0.416(2) 0.0071(13) 0.025(3) Uani 0.1127(8) 1 d PDU . 1
Cl1A Cl 0.8165(14) 0.2056(14) 0.0067(8) 0.0300(3) Uani 0.1127(8) 1 d PDU A 1
Cl2A Cl 0.7169(13) 0.4742(12) 0.0206(6) 0.0332(3) Uani 0.1127(8) 1 d PDU A 1
Al4A Al -0.0920(14) -0.0489(15) 0.3671(8) 0.028(3) Uani 0.1127(8) 1 d PDU A 1
Cl8A Cl 0.0344(12) 0.1131(10) 0.3188(6) 0.0292(3) Uani 0.1127(8) 1 d PDU A 1
Cl9A Cl -0.0660(11) -0.2291(9) 0.3368(4) 0.0439(3) Uani 0.1127(8) 1 d PDU A 1
Cl Cl -0.2945(10) -0.0592(13) 0.3575(5) 0.0448(4) Uani 0.1127(8) 1 d PDU A 1
O2A O -0.036(2) -0.015(3) 0.4464(10) 0.021(3) Uani 0.1127(8) 1 d PDU . 1
Al3A Al 0.127(2) 0.063(2) 0.4898(14) 0.023(3) Uani 0.1127(8) 1 d PDU . 1
Cl6A Cl 0.2097(16) 0.2730(15) 0.4863(8) 0.0283(3) Uani 0.1127(8) 1 d PDU A 1
Cl7A Cl 0.2686(15) -0.0236(14) 0.4674(7) 0.0279(3) Uani 0.1127(8) 1 d PDU A 1

loop_
_atom_site_aniso_label
_atom_site_aniso_U_11
_atom_site_aniso_U_22
_atom_site_aniso_U_33
_atom_site_aniso_U_23
_atom_site_aniso_U_13
_atom_site_aniso_U_12
P1A 0.0149(5) 0.0186(5) 0.0160(5) 0.0009(4) 0.0013(4) 0.0057(4)
P2A 0.0206(5) 0.0176(5) 0.0167(5) 0.0016(4) 0.0010(4) 0.0064(4)
P3A 0.0167(5) 0.0168(5) 0.0170(5) 0.0008(4) 0.0012(4) 0.0054(4)
C5A 0.023(5) 0.022(5) 0.019(5) 0.003(5) 0.002(5) -0.001(5)
C6A 0.020(4) 0.026(4) 0.027(4) 0.003(3) -0.001(4) 0.012(3)
C7A 0.023(4) 0.028(4) 0.032(4) 0.003(4) 0.000(4) 0.011(3)
C8A 0.025(5) 0.029(5) 0.035(5) 0.005(5) -0.001(4) 0.015(4)
C9A 0.027(5) 0.028(5) 0.036(5) 0.003(5) -0.002(5) 0.016(5)
C11A 0.022(5) 0.026(4) 0.026(5) 0.004(4) 0.000(4) 0.013(4)
C10A 0.028(5) 0.031(5) 0.031(5) 0.003(5) 0.000(5) 0.011(5)
C12A 0.022(4) 0.026(4) 0.024(4) -0.003(4) 0.002(4) 0.013(4)
C17A 0.030(5) 0.034(5) 0.029(5) -0.005(5) 0.000(5) 0.017(5)
C16A 0.035(5) 0.042(5) 0.036(5) -0.008(5) -0.001(5) 0.021(5)
C15A 0.033(4) 0.036(4) 0.036(4) -0.005(4) 0.003(4) 0.022(4)
C13A 0.025(4) 0.025(4) 0.024(5) -0.002(4) 0.004(4) 0.014(4)
C14A 0.030(4) 0.030(4) 0.030(4) -0.003(4) 0.003(4) 0.015(4)
C1A 0.017(5) 0.021(5) 0.018(5) 0.006(5) 0.004(5) 0.003(5)
C2A 0.020(9) 0.016(9) 0.014(9) 0.006(8) 0.010(8) -0.006(8)
C3A 0.023(6) 0.021(6) 0.017(6) -0.001(5) 0.007(5) 0.003(5)
C4A 0.023(5) 0.020(5) 0.020(5) 0.000(5) 0.004(5) 0.005(5)
C24A 0.021(4) 0.025(4) 0.024(4) 0.001(4) 0.005(3) 0.010(4)
C29A 0.024(4) 0.027(5) 0.028(5) 0.001(4) 0.003(4) 0.009(4)
C28A 0.025(5) 0.024(5) 0.029(5) 0.002(5) 0.005(5) 0.011(5)
C27A 0.031(5) 0.029(5) 0.035(5) 0.004(5) 0.004(5) 0.014(5)
C25A 0.028(4) 0.031(4) 0.030(4) 0.005(4) 0.005(4) 0.015(4)
C26A 0.031(5) 0.032(5) 0.034(5) 0.005(4) 0.006(4) 0.018(4)
C18A 0.020(4) 0.027(4) 0.017(4) 0.001(4) 0.001(4) 0.008(4)
C19A 0.023(4) 0.027(4) 0.019(4) -0.001(4) 0.000(4) 0.009(4)
C20A 0.022(4) 0.030(5) 0.022(5) -0.002(4) -0.001(4) 0.013(4)
C21A 0.021(5) 0.033(5) 0.024(5) -0.004(4) 0.001(4) 0.013(4)
C23A 0.023(4) 0.031(4) 0.021(4) 0.000(4) 0.001(4) 0.010(4)
C22A 0.026(4) 0.034(4) 0.025(4) -0.001(4) 0.000(4) 0.011(4)
P1 0.0167(5) 0.0168(5) 0.0170(5) 0.0008(4) 0.0012(4) 0.0054(4)
P2 0.0206(5) 0.0176(5) 0.0167(5) 0.0016(4) 0.0010(4) 0.0064(4)
P3 0.0149(5) 0.0186(5) 0.0160(5) 0.0009(4) 0.0013(4) 0.0057(4)
C5 0.0129(18) 0.024(2) 0.021(2) 0.0080(16) 0.0025(16) 0.0044(16)
C6 0.0214(18) 0.022(2) 0.0216(19) -0.0009(17) 0.0016(16) 0.0106(16)
C7 0.032(2) 0.041(2) 0.035(2) -0.0102(19) -0.004(2) 0.024(2)
C8 0.039(2) 0.041(2) 0.043(3) -0.003(2) -0.001(2) 0.028(2)
C9 0.035(2) 0.033(2) 0.042(2) -0.007(2) 0.008(2) 0.0188(19)
C11 0.026(2) 0.025(2) 0.022(2) 0.0015(17) 0.0051(17) 0.0091(17)
C10 0.031(2) 0.027(2) 0.026(2) -0.0003(18) 0.0072(18) 0.0125(18)
C12 0.0145(17) 0.0208(19) 0.0232(19) 0.0003(16) 0.0012(16) 0.0087(15)
C17 0.0194(19) 0.023(2) 0.027(2) 0.0048(17) -0.0011(17) 0.0050(16)
C16 0.0203(19) 0.026(2) 0.037(2) 0.0054(18) -0.0028(18) 0.0093(17)
C15 0.022(2) 0.032(2) 0.042(2) 0.004(2) -0.0064(19) 0.0141(18)
C13 0.026(2) 0.028(2) 0.025(2) 0.0041(19) 0.0027(18) 0.0099(18)
C14 0.029(2) 0.031(2) 0.031(2) 0.0070(18) 0.0010(18) 0.0162(17)
C1 0.024(2) 0.021(2) 0.021(2) 0.0041(17) 0.0092(17) 0.0041(17)
C2 0.032(2) 0.020(2) 0.030(2) 0.0075(18) 0.0033(19) 0.0069(18)
C3 0.022(2) 0.020(2) 0.0184(19) 0.0051(16) 0.0040(16) 0.0018(16)
C4 0.0181(19) 0.020(2) 0.0148(19) 0.0051(15) 0.0018(16) 0.0039(16)
C24 0.0213(19) 0.027(2) 0.0167(18) -0.0017(16) -0.0018(16) 0.0093(16)
C29 0.023(2) 0.027(2) 0.018(2) 0.0004(17) 0.0034(17) 0.0115(17)
C28 0.029(2) 0.035(2) 0.022(2) 0.0018(18) -0.0003(18) 0.0150(18)
C27 0.024(2) 0.036(2) 0.030(2) -0.0021(19) -0.0046(18) 0.0174(18)
C25 0.0218(19) 0.034(2) 0.0215(19) 0.0004(17) 0.0049(16) 0.0106(16)
C26 0.020(2) 0.038(2) 0.029(2) -0.0028(19) -0.0026(17) 0.0134(18)
C18 0.0183(18) 0.0228(19) 0.0197(18) 0.0040(16) 0.0027(15) 0.0099(16)
C19 0.025(2) 0.034(2) 0.023(2) 0.0030(18) 0.0040(17) 0.0158(17)
C20 0.028(2) 0.042(2) 0.029(2) 0.0026(19) 0.0025(19) 0.0210(19)
C21 0.037(2) 0.033(2) 0.040(3) 0.009(2) 0.011(2) 0.020(2)
C23 0.025(2) 0.029(2) 0.031(2) -0.0028(18) 0.0023(18) 0.0093(17)
C22 0.029(2) 0.024(2) 0.034(2) 0.0013(18) 0.0067(18) 0.0126(17)
Al2 0.0213(9) 0.0237(8) 0.0164(8) 0.0027(6) 0.0009(7) 0.0057(7)
Cl3 0.0397(6) 0.0256(6) 0.0381(6) -0.0089(5) 0.0046(5) 0.0091(5)
Cl4 0.0226(6) 0.0320(7) 0.0379(6) 0.0055(5) -0.0030(5) 0.0115(5)
Cl5 0.0395(6) 0.0282(8) 0.0285(6) 0.0087(7) 0.0114(5) 0.0059(7)
O1 0.0174(14) 0.0219(14) 0.0176(14) 0.0022(12) -0.0005(12) 0.0046(12)
Al1 0.0192(8) 0.0198(9) 0.0194(10) 0.0037(7) 0.0017(7) 0.0057(6)
Cl1 0.0264(9) 0.0216(6) 0.0373(8) 0.0056(5) -0.0031(6) 0.0039(5)
Cl2 0.0370(7) 0.0389(9) 0.0335(8) 0.0089(6) 0.0142(6) 0.0230(7)
Al4 0.0202(9) 0.0265(9) 0.0160(7) 0.0043(6) 0.0023(7) 0.0027(7)
Cl8 0.0260(5) 0.0290(7) 0.0338(6) 0.0138(6) 0.0054(5) 0.0098(6)
Cl9 0.0601(8) 0.0279(6) 0.0434(7) -0.0019(5) 0.0243(6) 0.0122(6)
Cl10 0.0240(6) 0.0597(10) 0.0301(7) 0.0146(6) -0.0053(5) -0.0087(6)
O2 0.0171(15) 0.0203(15) 0.0180(14) 0.0030(12) 0.0015(12) 0.0039(12)
Al3 0.0174(8) 0.0195(10) 0.0181(10) 0.0027(8) 0.0004(7) 0.0045(7)
Cl6 0.0274(8) 0.0187(7) 0.0340(9) 0.0007(6) -0.0038(6) 0.0043(5)
Cl7 0.0238(7) 0.0303(9) 0.0307(9) 0.0017(6) 0.0054(6) 0.0107(7)
Al2A 0.026(5) 0.034(4) 0.026(4) -0.002(4) 0.007(4) -0.005(4)
Cl3A 0.0397(6) 0.0256(6) 0.0381(6) -0.0089(5) 0.0046(5) 0.0091(5)
Cl4A 0.0226(6) 0.0320(7) 0.0379(6) 0.0055(5) -0.0030(5) 0.0115(5)
Cl5A 0.0395(6) 0.0282(8) 0.0285(6) 0.0087(7) 0.0114(5) 0.0059(7)
O1A 0.021(4) 0.025(4) 0.021(4) 0.003(4) 0.001(4) 0.004(4)
Al1A 0.020(4) 0.030(5) 0.025(5) 0.001(4) 0.002(4) 0.009(4)
Cl1A 0.0264(9) 0.0216(6) 0.0373(8) 0.0056(5) -0.0031(6) 0.0039(5)
Cl2A 0.0370(7) 0.0389(9) 0.0335(8) 0.0089(6) 0.0142(6) 0.0230(7)
Al4A 0.027(5) 0.028(4) 0.020(4) 0.003(4) 0.005(4) -0.001(4)
Cl8A 0.0260(5) 0.0290(7) 0.0338(6) 0.0138(6) 0.0054(5) 0.0098(6)
Cl9A 0.0601(8) 0.0279(6) 0.0434(7) -0.0019(5) 0.0243(6) 0.0122(6)
Cl 0.0240(6) 0.0597(10) 0.0301(7) 0.0146(6) -0.0053(5) -0.0087(6)
O2A 0.020(4) 0.022(4) 0.017(4) 0.002(4) 0.003(4) 0.003(4)
Al3A 0.024(5) 0.017(5) 0.021(5) 0.003(4) 0.003(4) -0.002(4)
Cl6A 0.0274(8) 0.0187(7) 0.0340(9) 0.0007(6) -0.0038(6) 0.0043(5)
Cl7A 0.0238(7) 0.0303(9) 0.0307(9) 0.0017(6) 0.0054(6) 0.0107(7)

loop_
_atom_type_symbol
_atom_type_description
_atom_type_scat_dispersion_real
_atom_type_scat_dispersion_imag
_atom_type_scat_source
C C 0.0033 0.0016 'International Tables Vol C Tables 4.2.6.8 and 6.1.1.4'
H H 0.0000 0.0000 'International Tables Vol C Tables 4.2.6.8 and 6.1.1.4'
O O 0.0106 0.0060 'International Tables Vol C Tables 4.2.6.8 and 6.1.1.4'
P P 0.1023 0.0942 'International Tables Vol C Tables 4.2.6.8 and 6.1.1.4'
Cl Cl 0.1484 0.1585 'International Tables Vol C Tables 4.2.6.8 and 6.1.1.4'
Al Al 0.0645 0.0514 'International Tables Vol C Tables 4.2.6.8 and 6.1.1.4'

loop_
_geom_angle_atom_site_label_1
_geom_angle_atom_site_label_2
_geom_angle_atom_site_label_3
_geom_angle
_geom_angle_site_symmetry_1
_geom_angle_site_symmetry_3
C3A P1A P2A 107.4(6) . .
C24A P1A P2A 102.1(6) . .
C24A P1A C3A 109.8(8) . .
C18A P1A P2A 115.3(6) . .
C18A P1A C3A 109.1(7) . .
C18A P1A C24A 112.8(8) . .
P3A P2A P1A 103.2(3) . .
C1A P2A P1A 103.7(8) . .
C1A P2A P3A 105.8(7) . .
C5A P3A P2A 110.4(6) . .
C5A P3A C6A 110.1(8) . .
C5A P3A C12A 110.0(8) . .
C6A P3A P2A 100.9(6) . .
C12A P3A P2A 116.6(6) . .
C12A P3A C6A 108.4(7) . .
P3A C5A H5AA 107.3 . .
P3A C5A H5AB 107.3 . .
H5AA C5A H5AB 106.9 . .
C4A C5A P3A 120.2(12) . .
C4A C5A H5AA 107.3 . .
C4A C5A H5AB 107.3 . .
P3A C6A H6A 108.1 . .
C7A C6A P3A 112.6(10) . .
C7A C6A H6A 108.1 . .
C11A C6A P3A 109.8(9) . .
C11A C6A H6A 108.1 . .
C11A C6A C7A 110.0(12) . .
C6A C7A H7AA 109.4 . .
C6A C7A H7AB 109.4 . .
H7AA C7A H7AB 108.0 . .
C8A C7A C6A 111.2(12) . .
C8A C7A H7AA 109.4 . .
C8A C7A H7AB 109.4 . .
C7A C8A H8AA 109.2 . .
C7A C8A H8AB 109.2 . .
C7A C8A C9A 112.0(13) . .
H8AA C8A H8AB 107.9 . .
C9A C8A H8AA 109.2 . .
C9A C8A H8AB 109.2 . .
C8A C9A H9AA 109.4 . .
C8A C9A H9AB 109.4 . .
H9AA C9A H9AB 108.0 . .
C10A C9A C8A 111.0(12) . .
C10A C9A H9AA 109.4 . .
C10A C9A H9AB 109.4 . .
C6A C11A H11C 109.2 . .
C6A C11A H11D 109.2 . .
C6A C11A C10A 112.0(13) . .
H11C C11A H11D 107.9 . .
C10A C11A H11C 109.2 . .
C10A C11A H11D 109.2 . .
C9A C10A C11A 111.5(13) . .
C9A C10A H10C 109.3 . .
C9A C10A H10D 109.3 . .
C11A C10A H10C 109.3 . .
C11A C10A H10D 109.3 . .
H10C C10A H10D 108.0 . .
P3A C12A H12A 106.6 . .
C17A C12A P3A 114.4(10) . .
C17A C12A H12A 106.6 . .
C17A C12A C13A 110.9(12) . .
C13A C12A P3A 111.2(10) . .
C13A C12A H12A 106.6 . .
C12A C17A H17C 109.9 . .
C12A C17A H17D 109.9 . .
H17C C17A H17D 108.3 . .
C16A C17A C12A 108.9(12) . .
C16A C17A H17C 109.9 . .
C16A C17A H17D 109.9 . .
C17A C16A H16C 109.1 . .
C17A C16A H16D 109.1 . .
H16C C16A H16D 107.8 . .
C15A C16A C17A 112.6(14) . .
C15A C16A H16C 109.1 . .
C15A C16A H16D 109.1 . .
C16A C15A H15C 109.3 . .
C16A C15A H15D 109.3 . .
C16A C15A C14A 111.4(13) . .
H15C C15A H15D 108.0 . .
C14A C15A H15C 109.3 . .
C14A C15A H15D 109.3 . .
C12A C13A H13C 109.2 . .
C12A C13A H13D 109.2 . .
H13C C13A H13D 107.9 . .
C14A C13A C12A 112.2(12) . .
C14A C13A H13C 109.2 . .
C14A C13A H13D 109.2 . .
C15A C14A C13A 111.9(13) . .
C15A C14A H14C 109.2 . .
C15A C14A H14D 109.2 . .
C13A C14A H14C 109.2 . .
C13A C14A H14D 109.2 . .
H14C C14A H14D 107.9 . .
P2A C1A H1AA 109.8 . .
P2A C1A H1AB 109.8 . .
H1AA C1A H1AB 108.3 . .
C2A C1A P2A 109.2(11) . .
C2A C1A H1AA 109.8 . .
C2A C1A H1AB 109.8 . .
P1A C3A H3AA 108.8 . .
P1A C3A H3AB 108.8 . .
H3AA C3A H3AB 107.7 . .
C4A C3A P1A 114.0(11) . .
C4A C3A H3AA 108.8 . .
C4A C3A H3AB 108.8 . .
C5A C4A C3A 114.0(13) . .
C5A C4A H4AA 108.8 . .
C5A C4A H4AB 108.8 . .
C3A C4A H4AA 108.8 . .
C3A C4A H4AB 108.8 . .
H4AA C4A H4AB 107.7 . .
P1A C24A H24A 107.3 . .
C29A C24A P1A 111.9(9) . .
C29A C24A H24A 107.3 . .
C25A C24A P1A 111.7(10) . .
C25A C24A H24A 107.3 . .
C25A C24A C29A 111.0(12) . .
C24A C29A H29C 109.7 . .
C24A C29A H29D 109.7 . .
H29C C29A H29D 108.2 . .
C28A C29A C24A 110.0(11) . .
C28A C29A H29C 109.7 . .
C28A C29A H29D 109.7 . .
C29A C28A H28C 109.6 . .
C29A C28A H28D 109.6 . .
H28C C28A H28D 108.1 . .
C27A C28A C29A 110.3(12) . .
C27A C28A H28C 109.6 . .
C27A C28A H28D 109.6 . .
C28A C27A H27C 109.2 . .
C28A C27A H27D 109.2 . .
C28A C27A C26A 112.1(13) . .
H27C C27A H27D 107.9 . .
C26A C27A H27C 109.2 . .
C26A C27A H27D 109.2 . .
C24A C25A H25C 109.8 . .
C24A C25A H25D 109.8 . .
H25C C25A H25D 108.2 . .
C26A C25A C24A 109.5(13) . .
C26A C25A H25C 109.8 . .
C26A C25A H25D 109.8 . .
C27A C26A H26C 109.4 . .
C27A C26A H26D 109.4 . .
C25A C26A C27A 111.0(14) . .
C25A C26A H26C 109.4 . .
C25A C26A H26D 109.4 . .
H26C C26A H26D 108.0 . .
P1A C18A H18A 104.5 . .
C19A C18A P1A 116.3(10) . .
C19A C18A H18A 104.5 . .
C19A C18A C23A 113.0(12) . .
C23A C18A P1A 112.7(10) . .
C23A C18A H18A 104.5 . .
C18A C19A H19C 109.5 . .
C18A C19A H19D 109.5 . .
C18A C19A C20A 110.5(11) . .
H19C C19A H19D 108.1 . .
C20A C19A H19C 109.5 . .
C20A C19A H19D 109.5 . .
C19A C20A H20C 109.2 . .
C19A C20A H20D 109.2 . .
H20C C20A H20D 107.9 . .
C21A C20A C19A 112.0(13) . .
C21A C20A H20C 109.2 . .
C21A C20A H20D 109.2 . .
C20A C21A H21C 109.0 . .
C20A C21A H21D 109.0 . .
C20A C21A C22A 112.8(13) . .
H21C C21A H21D 107.8 . .
C22A C21A H21C 109.0 . .
C22A C21A H21D 109.0 . .
C18A C23A H23C 109.4 . .
C18A C23A H23D 109.4 . .
H23C C23A H23D 108.0 . .
C22A C23A C18A 111.1(12) . .
C22A C23A H23C 109.4 . .
C22A C23A H23D 109.4 . .
C21A C22A H22C 109.2 . .
C21A C22A H22D 109.2 . .
C23A C22A C21A 112.1(13) . .
C23A C22A H22C 109.2 . .
C23A C22A H22D 109.2 . .
H22C C22A H22D 107.9 . .
C3 P1 P2 111.86(13) . .
C24 P1 P2 101.85(14) . .
C24 P1 C3 108.74(18) . .
C18 P1 P2 114.60(13) . .
C18 P1 C3 110.84(18) . .
C18 P1 C24 108.38(17) . .
P1 P2 P3 102.93(5) . .
C1 P2 P1 104.37(14) . .
C1 P2 P3 105.97(14) . .
C5 P3 P2 105.48(13) . .
C5 P3 C6 109.95(18) . .
C5 P3 C12 108.80(17) . .
C6 P3 P2 103.65(13) . .
C12 P3 P2 115.39(13) . .
C12 P3 C6 113.19(18) . .
P3 C5 H5A 108.6 . .
P3 C5 H5B 108.6 . .
H5A C5 H5B 107.6 . .
C4 C5 P3 114.5(3) . .
C4 C5 H5A 108.6 . .
C4 C5 H5B 108.6 . .
P3 C6 H6 107.0 . .
C7 C6 P3 112.5(3) . .
C7 C6 H6 107.0 . .
C11 C6 P3 112.7(3) . .
C11 C6 H6 107.0 . .
C11 C6 C7 110.3(3) . .
C6 C7 H7A 109.6 . .
C6 C7 H7B 109.6 . .
H7A C7 H7B 108.1 . .
C8 C7 C6 110.1(4) . .
C8 C7 H7A 109.6 . .
C8 C7 H7B 109.6 . .
C7 C8 H8A 109.7 . .
C7 C8 H8B 109.7 . .
C7 C8 C9 110.0(4) . .
H8A C8 H8B 108.2 . .
C9 C8 H8A 109.7 . .
C9 C8 H8B 109.7 . .
C8 C9 H9A 109.6 . .
C8 C9 H9B 109.6 . .
H9A C9 H9B 108.1 . .
C10 C9 C8 110.2(4) . .
C10 C9 H9A 109.6 . .
C10 C9 H9B 109.6 . .
C6 C11 H11A 109.4 . .
C6 C11 H11B 109.4 . .
C6 C11 C10 111.0(3) . .
H11A C11 H11B 108.0 . .
C10 C11 H11A 109.4 . .
C10 C11 H11B 109.4 . .
C9 C10 C11 111.8(3) . .
C9 C10 H10A 109.3 . .
C9 C10 H10B 109.3 . .
C11 C10 H10A 109.3 . .
C11 C10 H10B 109.3 . .
H10A C10 H10B 107.9 . .
P3 C12 H12 106.3 . .
C17 C12 P3 113.8(3) . .
C17 C12 H12 106.3 . .
C17 C12 C13 109.6(3) . .
C13 C12 P3 113.9(3) . .
C13 C12 H12 106.3 . .
C12 C17 H17A 109.9 . .
C12 C17 H17B 109.9 . .
H17A C17 H17B 108.3 . .
C16 C17 C12 109.1(3) . .
C16 C17 H17A 109.9 . .
C16 C17 H17B 109.9 . .
C17 C16 H16A 109.2 . .
C17 C16 H16B 109.2 . .
H16A C16 H16B 107.9 . .
C15 C16 C17 112.1(4) . .
C15 C16 H16A 109.2 . .
C15 C16 H16B 109.2 . .
C16 C15 H15A 109.2 . .
C16 C15 H15B 109.2 . .
C16 C15 C14 111.9(4) . .
H15A C15 H15B 107.9 . .
C14 C15 H15A 109.2 . .
C14 C15 H15B 109.2 . .
C12 C13 H13A 109.6 . .
C12 C13 H13B 109.6 . .
H13A C13 H13B 108.1 . .
C14 C13 C12 110.2(3) . .
C14 C13 H13A 109.6 . .
C14 C13 H13B 109.6 . .
C15 C14 C13 111.3(4) . .
C15 C14 H14A 109.4 . .
C15 C14 H14B 109.4 . .
C13 C14 H14A 109.4 . .
C13 C14 H14B 109.4 . .
H14A C14 H14B 108.0 . .
P2 C1 H1A 109.9 . .
P2 C1 H1B 109.9 . .
H1A C1 H1B 108.3 . .
C2 C1 P2 109.1(3) . .
C2 C1 H1A 109.9 . .
C2 C1 H1B 109.9 . .
C1 C2 H2A 109.5 . .
C1 C2 H2B 109.5 . .
C1 C2 H2C 109.5 . .
H2A C2 H2B 109.5 . .
H2A C2 H2C 109.5 . .
H2B C2 H2C 109.5 . .
P1 C3 H3A 107.9 . .
P1 C3 H3B 107.9 . .
H3A C3 H3B 107.2 . .
C4 C3 P1 117.6(3) . .
C4 C3 H3A 107.9 . .
C4 C3 H3B 107.9 . .
C5 C4 C3 113.7(3) . .
C5 C4 H4A 108.8 . .
C5 C4 H4B 108.8 . .
C3 C4 H4A 108.8 . .
C3 C4 H4B 108.8 . .
H4A C4 H4B 107.7 . .
P1 C24 H24 107.4 . .
C29 C24 P1 109.6(3) . .
C29 C24 H24 107.4 . .
C25 C24 P1 113.3(3) . .
C25 C24 H24 107.4 . .
C25 C24 C29 111.4(3) . .
C24 C29 H29A 109.6 . .
C24 C29 H29B 109.6 . .
H29A C29 H29B 108.1 . .
C28 C29 C24 110.2(3) . .
C28 C29 H29A 109.6 . .
C28 C29 H29B 109.6 . .
C29 C28 H28A 109.4 . .
C29 C28 H28B 109.4 . .
H28A C28 H28B 108.0 . .
C27 C28 C29 111.1(3) . .
C27 C28 H28A 109.4 . .
C27 C28 H28B 109.4 . .
C28 C27 H27A 109.4 . .
C28 C27 H27B 109.4 . .
C28 C27 C26 111.3(3) . .
H27A C27 H27B 108.0 . .
C26 C27 H27A 109.4 . .
C26 C27 H27B 109.4 . .
C24 C25 H25A 109.8 . .
C24 C25 H25B 109.8 . .
H25A C25 H25B 108.2 . .
C26 C25 C24 109.6(3) . .
C26 C25 H25A 109.8 . .
C26 C25 H25B 109.8 . .
C27 C26 H26A 109.3 . .
C27 C26 H26B 109.3 . .
C25 C26 C27 111.5(4) . .
C25 C26 H26A 109.3 . .
C25 C26 H26B 109.3 . .
H26A C26 H26B 108.0 . .
P1 C18 H18 107.4 . .
C19 C18 P1 112.8(3) . .
C19 C18 H18 107.4 . .
C19 C18 C23 111.4(3) . .
C23 C18 P1 110.2(3) . .
C23 C18 H18 107.4 . .
C18 C19 H19A 109.8 . .
C18 C19 H19B 109.8 . .
H19A C19 H19B 108.2 . .
C20 C19 C18 109.5(3) . .
C20 C19 H19A 109.8 . .
C20 C19 H19B 109.8 . .
C19 C20 H20A 109.4 . .
C19 C20 H20B 109.4 . .
H20A C20 H20B 108.0 . .
C21 C20 C19 110.9(4) . .
C21 C20 H20A 109.4 . .
C21 C20 H20B 109.4 . .
C20 C21 H21A 109.4 . .
C20 C21 H21B 109.4 . .
C20 C21 C22 111.1(4) . .
H21A C21 H21B 108.0 . .
C22 C21 H21A 109.4 . .
C22 C21 H21B 109.4 . .
C18 C23 H23A 109.5 . .
C18 C23 H23B 109.5 . .
H23A C23 H23B 108.1 . .
C22 C23 C18 110.8(3) . .
C22 C23 H23A 109.5 . .
C22 C23 H23B 109.5 . .
C21 C22 H22A 109.5 . .
C21 C22 H22B 109.5 . .
C23 C22 C21 110.9(4) . .
C23 C22 H22A 109.5 . .
C23 C22 H22B 109.5 . .
H22A C22 H22B 108.1 . .
Cl4 Al2 Cl3 111.11(9) . .
Cl5 Al2 Cl3 110.33(9) . .
Cl5 Al2 Cl4 111.34(10) . .
O1 Al2 Cl3 109.56(17) . .
O1 Al2 Cl4 106.29(15) . .
O1 Al2 Cl5 108.07(15) . .
Al2 O1 Al1 133.8(2) . .
Al2 O1 Al1 130.6(2) . 2_765
Al1 O1 Al1 94.89(19) 2_765 .
O1 Al1 O1 85.11(19) 2_765 .
O1 Al1 Al1 42.56(13) 2_765 2_765
O1 Al1 Al1 42.55(13) . 2_765
O1 Al1 Cl1 116.53(19) . .
O1 Al1 Cl1 112.75(19) 2_765 .
O1 Al1 Cl2 118.0(2) 2_765 .
O1 Al1 Cl2 113.45(18) . .
Cl1 Al1 Al1 124.45(15) . 2_765
Cl2 Al1 Al1 126.04(15) . 2_765
Cl2 Al1 Cl1 109.51(12) . .
Cl9 Al4 Cl8 108.80(9) . .
Cl9 Al4 Cl10 111.53(10) . .
Cl10 Al4 Cl8 111.44(10) . .
O2 Al4 Cl8 108.60(17) . .
O2 Al4 Cl9 109.82(17) . .
O2 Al4 Cl10 106.60(14) . .
Al4 O2 Al3 132.1(2) . 2_556
Al4 O2 Al3 134.1(2) . .
Al3 O2 Al3 93.4(2) . 2_556
O2 Al3 O2 86.6(2) . 2_556
O2 Al3 Al3 43.31(13) . 2_556
O2 Al3 Al3 43.26(15) 2_556 2_556
O2 Al3 Cl6 113.0(2) 2_556 .
O2 Al3 Cl6 113.4(2) . .
O2 Al3 Cl7 112.99(19) . .
O2 Al3 Cl7 116.4(2) 2_556 .
Cl6 Al3 Al3 122.78(16) . 2_556
Cl6 Al3 Cl7 112.19(13) . .
Cl7 Al3 Al3 125.00(16) . 2_556
Cl3A Al2A Cl4A 116.2(8) . .
Cl5A Al2A Cl3A 109.0(7) . .
Cl5A Al2A Cl4A 111.1(9) . .
O1A Al2A Cl3A 108.3(13) . .
O1A Al2A Cl4A 103.7(10) . .
O1A Al2A Cl5A 108.2(13) . .
Al2A O1A Al1A 135.5(18) . 2_765
Al2A O1A Al1A 133.9(18) . .
Al1A O1A Al1A 89.7(14) . 2_765
O1A Al1A O1A 90.3(14) . 2_765
O1A Al1A Al1A 45.5(10) . 2_765
O1A Al1A Al1A 44.8(10) 2_765 2_765
O1A Al1A Cl1A 115.2(16) 2_765 .
O1A Al1A Cl1A 116.1(15) . .
O1A Al1A Cl2A 112.3(14) . .
O1A Al1A Cl2A 113.4(17) 2_765 .
Cl1A Al1A Al1A 127.9(12) . 2_765
Cl2A Al1A Al1A 123.4(12) . 2_765
Cl2A Al1A Cl1A 108.7(11) . .
Cl9A Al4A Cl8A 108.2(8) . .
Cl Al4A Cl8A 111.0(8) . .
Cl Al4A Cl9A 114.2(8) . .
O2A Al4A Cl8A 107.9(12) . .
O2A Al4A Cl9A 108.4(13) . .
O2A Al4A Cl 106.9(11) . .
Al4A O2A Al3A 134.9(18) . .
Al3A O2A Al4A 129.5(19) 2_556 .
Al3A O2A Al3A 95.4(15) 2_556 .
O2A Al3A O2A 84.6(15) 2_556 .
O2A Al3A Al3A 43.1(11) 2_556 2_556
O2A Al3A Al3A 41.5(10) . 2_556
O2A Al3A Cl6A 113.6(15) . .
O2A Al3A Cl6A 111.9(17) 2_556 .
O2A Al3A Cl7A 120.8(19) 2_556 .
O2A Al3A Cl7A 113.3(14) . .
Cl6A Al3A Al3A 121.5(13) . 2_556
Cl6A Al3A Cl7A 110.5(12) . .
Cl7A Al3A Al3A 127.8(13) . 2_556

loop_
_geom_bond_atom_site_label_1
_geom_bond_atom_site_label_2
_geom_bond_distance
_geom_bond_site_symmetry_2
P1A P2A 2.217(7) .
P1A C3A 1.839(9) .
P1A C24A 1.812(9) .
P1A C18A 1.803(9) .
P2A P3A 2.186(7) .
P2A C1A 1.847(10) .
P3A C5A 1.784(9) .
P3A C6A 1.843(9) .
P3A C12A 1.832(9) .
C5A H5AA 0.9900 .
C5A H5AB 0.9900 .
C5A C4A 1.523(11) .
C6A H6A 1.0000 .
C6A C7A 1.537(11) .
C6A C11A 1.528(11) .
C7A H7AA 0.9900 .
C7A H7AB 0.9900 .
C7A C8A 1.525(11) .
C8A H8AA 0.9900 .
C8A H8AB 0.9900 .
C8A C9A 1.550(11) .
C9A H9AA 0.9900 .
C9A H9AB 0.9900 .
C9A C10A 1.496(11) .
C11A H11C 0.9900 .
C11A H11D 0.9900 .
C11A C10A 1.536(11) .
C10A H10C 0.9900 .
C10A H10D 0.9900 .
C12A H12A 1.0000 .
C12A C17A 1.534(10) .
C12A C13A 1.544(11) .
C17A H17C 0.9900 .
C17A H17D 0.9900 .
C17A C16A 1.517(11) .
C16A H16C 0.9900 .
C16A H16D 0.9900 .
C16A C15A 1.496(11) .
C15A H15C 0.9900 .
C15A H15D 0.9900 .
C15A C14A 1.522(11) .
C13A H13C 0.9900 .
C13A H13D 0.9900 .
C13A C14A 1.527(11) .
C14A H14C 0.9900 .
C14A H14D 0.9900 .
C1A H1AA 0.9900 .
C1A H1AB 0.9900 .
C1A C2A 1.536(11) .
C2A H2AA 0.9800 .
C2A H2AB 0.9800 .
C2A H2AC 0.9800 .
C3A H3AA 0.9900 .
C3A H3AB 0.9900 .
C3A C4A 1.538(11) .
C4A H4AA 0.9900 .
C4A H4AB 0.9900 .
C24A H24A 1.0000 .
C24A C29A 1.549(10) .
C24A C25A 1.545(11) .
C29A H29C 0.9900 .
C29A H29D 0.9900 .
C29A C28A 1.528(11) .
C28A H28C 0.9900 .
C28A H28D 0.9900 .
C28A C27A 1.517(11) .
C27A H27C 0.9900 .
C27A H27D 0.9900 .
C27A C26A 1.522(11) .
C25A H25C 0.9900 .
C25A H25D 0.9900 .
C25A C26A 1.519(11) .
C26A H26C 0.9900 .
C26A H26D 0.9900 .
C18A H18A 1.0000 .
C18A C19A 1.519(10) .
C18A C23A 1.535(11) .
C19A H19C 0.9900 .
C19A H19D 0.9900 .
C19A C20A 1.527(11) .
C20A H20C 0.9900 .
C20A H20D 0.9900 .
C20A C21A 1.513(11) .
C21A H21C 0.9900 .
C21A H21D 0.9900 .
C21A C22A 1.526(11) .
C23A H23C 0.9900 .
C23A H23D 0.9900 .
C23A C22A 1.525(11) .
C22A H22C 0.9900 .
C22A H22D 0.9900 .
P1 P2 2.2033(14) .
P1 C3 1.827(4) .
P1 C24 1.825(4) .
P1 C18 1.817(4) .
P2 P3 2.2036(14) .
P2 C1 1.847(4) .
P3 C5 1.804(4) .
P3 C6 1.824(4) .
P3 C12 1.824(4) .
C5 H5A 0.9900 .
C5 H5B 0.9900 .
C5 C4 1.534(5) .
C6 H6 1.0000 .
C6 C7 1.540(6) .
C6 C11 1.524(5) .
C7 H7A 0.9900 .
C7 H7B 0.9900 .
C7 C8 1.529(6) .
C8 H8A 0.9900 .
C8 H8B 0.9900 .
C8 C9 1.554(6) .
C9 H9A 0.9900 .
C9 H9B 0.9900 .
C9 C10 1.498(6) .
C11 H11A 0.9900 .
C11 H11B 0.9900 .
C11 C10 1.538(5) .
C10 H10A 0.9900 .
C10 H10B 0.9900 .
C12 H12 1.0000 .
C12 C17 1.538(5) .
C12 C13 1.548(5) .
C17 H17A 0.9900 .
C17 H17B 0.9900 .
C17 C16 1.521(5) .
C16 H16A 0.9900 .
C16 H16B 0.9900 .
C16 C15 1.497(6) .
C15 H15A 0.9900 .
C15 H15B 0.9900 .
C15 C14 1.525(6) .
C13 H13A 0.9900 .
C13 H13B 0.9900 .
C13 C14 1.531(6) .
C14 H14A 0.9900 .
C14 H14B 0.9900 .
C1 H1A 0.9900 .
C1 H1B 0.9900 .
C1 C2 1.538(5) .
C2 H2A 0.9800 .
C2 H2B 0.9800 .
C2 H2C 0.9800 .
C3 H3A 0.9900 .
C3 H3B 0.9900 .
C3 C4 1.534(5) .
C4 H4A 0.9900 .
C4 H4B 0.9900 .
C24 H24 1.0000 .
C24 C29 1.549(5) .
C24 C25 1.539(5) .
C29 H29A 0.9900 .
C29 H29B 0.9900 .
C29 C28 1.523(5) .
C28 H28A 0.9900 .
C28 H28B 0.9900 .
C28 C27 1.520(5) .
C27 H27A 0.9900 .
C27 H27B 0.9900 .
C27 C26 1.522(6) .
C25 H25A 0.9900 .
C25 H25B 0.9900 .
C25 C26 1.520(5) .
C26 H26A 0.9900 .
C26 H26B 0.9900 .
C18 H18 1.0000 .
C18 C19 1.532(5) .
C18 C23 1.542(5) .
C19 H19A 0.9900 .
C19 H19B 0.9900 .
C19 C20 1.532(5) .
C20 H20A 0.9900 .
C20 H20B 0.9900 .
C20 C21 1.519(7) .
C21 H21A 0.9900 .
C21 H21B 0.9900 .
C21 C22 1.531(6) .
C23 H23A 0.9900 .
C23 H23B 0.9900 .
C23 C22 1.525(5) .
C22 H22A 0.9900 .
C22 H22B 0.9900 .
Al2 Cl3 2.132(2) .
Al2 Cl4 2.1318(19) .
Al2 Cl5 2.122(2) .
Al2 O1 1.770(3) .
O1 Al1 1.802(3) .
O1 Al1 1.802(5) 2_765
Al1 O1 1.802(5) 2_765
Al1 Al1 2.655(5) 2_765
Al1 Cl1 2.112(2) .
Al1 Cl2 2.096(2) .
Al4 Cl8 2.135(2) .
Al4 Cl9 2.123(2) .
Al4 Cl10 2.130(2) .
Al4 O2 1.767(3) .
O2 Al3 1.802(5) 2_556
O2 Al3 1.801(3) .
Al3 O2 1.802(5) 2_556
Al3 Al3 2.623(6) 2_556
Al3 Cl6 2.106(2) .
Al3 Cl7 2.111(2) .
Al2A Cl3A 2.136(14) .
Al2A Cl4A 2.138(14) .
Al2A Cl5A 2.132(15) .
Al2A O1A 1.773(16) .
O1A Al1A 1.82(4) 2_765
O1A Al1A 1.803(16) .
Al1A O1A 1.82(4) 2_765
Al1A Al1A 2.56(4) 2_765
Al1A Cl1A 2.092(16) .
Al1A Cl2A 2.088(16) .
Al4A Cl8A 2.133(14) .
Al4A Cl9A 2.124(15) .
Al4A Cl 2.107(14) .
Al4A O2A 1.774(15) .
O2A Al3A 1.801(16) .
O2A Al3A 1.75(4) 2_556
Al3A O2A 1.75(4) 2_556
Al3A Al3A 2.62(5) 2_556
Al3A Cl6A 2.094(17) .
Al3A Cl7A 2.101(17) .
